data_2224596
loop_
_publ_author_name
'Wang, Hong-Yun'
'Fan, Chuan-Gang'
'Yang, Zhong-Nian'

_publ_section_title
;
 (<i>E</i>)-<i>N</i>'-[1-(4-Bromophenyl)ethylidene]benzohydrazide
;
_journal_coeditor_code CV2651
_journal_issue 1
_journal_name_full 'Acta Crystallographica Section E'
_journal_page_first o1
_journal_paper_doi 10.1107/S1600536809049952
_journal_volume 66
_journal_year 2010
_chemical_formula_iupac 'C15 H13 Br N2 O'
_chemical_formula_moiety 'C15 H13 Br N2 O'
_chemical_formula_sum 'C15 H13 Br N2 O'
_chemical_formula_weight 317.18
_chemical_name_systematic
;
(<i>E</i>)-<i>N</i>'-[1-(4-Bromophenyl)ethylidene]benzohydrazide
;
_space_group_IT_number 14
_symmetry_cell_setting monoclinic
_symmetry_space_group_name_Hall '-P 2ybc'
_symmetry_space_group_name_H-M 'P 1 21/c 1'
_atom_sites_solution_hydrogens geom
_atom_sites_solution_primary direct
_atom_sites_solution_secondary difmap
_audit_creation_method SHELXL-97
_cell_angle_alpha 90.00
_cell_angle_beta 96.1040(10)
_cell_angle_gamma 90.00
_cell_formula_units_Z 8
_cell_length_a 9.9770(11)
_cell_length_b 31.487(3)
_cell_length_c 8.7613(9)
_cell_measurement_reflns_used 1649
_cell_measurement_temperature 298(2)
_cell_measurement_theta_max 22.373
_cell_measurement_theta_min 2.588
_cell_volume 2736.7(5)
_computing_cell_refinement 'SAINT (Siemens, 1996)'
_computing_data_collection 'SMART (Siemens, 1996)'
_computing_data_reduction 'SAINT (Siemens, 1996)'
_computing_molecular_graphics 'SHELXTL (Sheldrick, 2008)'
_computing_publication_material 'SHELXTL (Sheldrick, 2008)'
_computing_structure_refinement 'SHELXL97 (Sheldrick, 2008)'
_computing_structure_solution 'SHELXS97 (Sheldrick, 2008)'
_diffrn_ambient_temperature 298(2)
_diffrn_measured_fraction_theta_full 0.996
_diffrn_measured_fraction_theta_max 0.996
_diffrn_measurement_device_type 'Bruker SMART APEX CCD area-detector'
_diffrn_measurement_method 'phi and omega scans'
_diffrn_radiation_monochromator graphite
_diffrn_radiation_source 'fine-focus sealed tube'
_diffrn_radiation_type MoK\a
_diffrn_radiation_wavelength 0.71073
_diffrn_reflns_av_R_equivalents 0.0789
_diffrn_reflns_av_sigmaI/netI 0.1211
_diffrn_reflns_limit_h_max 10
_diffrn_reflns_limit_h_min -11
_diffrn_reflns_limit_k_max 37
_diffrn_reflns_limit_k_min -37
_diffrn_reflns_limit_l_max 10
_diffrn_reflns_limit_l_min -9
_diffrn_reflns_number 13558
_diffrn_reflns_theta_full 25.02
_diffrn_reflns_theta_max 25.02
_diffrn_reflns_theta_min 1.29
_exptl_absorpt_coefficient_mu 2.997
_exptl_absorpt_correction_T_max 0.7150
_exptl_absorpt_correction_T_min 0.3214
_exptl_absorpt_correction_type multi-scan
_exptl_absorpt_process_details '(SADABS; Sheldrick, 1996)'
_exptl_crystal_colour colourless
_exptl_crystal_density_diffrn 1.540
_exptl_crystal_density_method 'not measured'
_exptl_crystal_description block
_exptl_crystal_F_000 1280
_exptl_crystal_size_max 0.49
_exptl_crystal_size_mid 0.18
_exptl_crystal_size_min 0.12
_refine_diff_density_max 0.473
_refine_diff_density_min -0.436
_refine_ls_extinction_method none
_refine_ls_goodness_of_fit_ref 1.017
_refine_ls_hydrogen_treatment constr
_refine_ls_matrix_type full
_refine_ls_number_parameters 345
_refine_ls_number_reflns 4804
_refine_ls_number_restraints 0
_refine_ls_restrained_S_all 1.017
_refine_ls_R_factor_all 0.1755
_refine_ls_R_factor_gt 0.0636
_refine_ls_shift/su_max 0.000
_refine_ls_shift/su_mean 0.000
_refine_ls_structure_factor_coef Fsqd
_refine_ls_weighting_details 'calc w=1/[\s^2^(Fo^2^)+(0.0544P)^2^+6.1940P] where P=(Fo^2^+2Fc^2^)/3'
_refine_ls_weighting_scheme calc
_refine_ls_wR_factor_gt 0.1517
_refine_ls_wR_factor_ref 0.1893
_reflns_number_gt 1961
_reflns_number_total 4804
_reflns_threshold_expression I>2sigma(I)
_cod_data_source_file cv2651.cif
_cod_data_source_block I
_cod_depositor_comments
;
The following automatic conversions were performed:
'_symmetry_cell_setting' value 'Monoclinic' changed to 'monoclinic'
according to '/home/saulius/struct/CIF-dictionaries/cif_core.dic'
dictionary named 'cif_core.dic' version 2.4.1 from 2010-06-29.

Automatic conversion script
Id: cif_fix_enum 1527 2010-12-29 10:47:43Z saulius 

The following automatic conversions were performed:

'_symmetry_cell_setting' value 'Monoclinic' changed to 'monoclinic'
according to /home/saulius/struct/CIF-dictionaries/cif_core.dic
dictionary named 'cif_core.dic' version 2.4.1 from 2010-06-29.

Automatic conversion script
Id: cif_fix_values 1715 2011-07-08 13:25:40Z adriana 
;
_cod_original_cell_volume 2736.8(5)
_cod_original_sg_symbol_H-M 'P 21/c'
_cod_database_code 2224596
_cod_database_fobs_code 2224596

loop_
_symmetry_equiv_pos_as_xyz
'x, y, z'
'-x, y+1/2, -z+1/2'
'-x, -y, -z'
'x, -y-1/2, z-1/2'

loop_
_atom_site_type_symbol
_atom_site_label
_atom_site_fract_x
_atom_site_fract_y
_atom_site_fract_z
_atom_site_U_iso_or_equiv
_atom_site_adp_type
_atom_site_calc_flag
_atom_site_refinement_flags
_atom_site_occupancy
_atom_site_disorder_assembly
_atom_site_disorder_group
Br Br1 0.05576(10) 0.04761(3) 0.12825(13) 0.0742(4) Uani d . 1 . .
Br Br2 0.53233(12) 0.04532(3) 0.13223(14) 0.0925(5) Uani d . 1 . .
N N1 0.1623(6) 0.30472(16) 0.1860(7) 0.0375(17) Uani d . 1 . .
H H1 0.2450 0.3123 0.2070 0.045 Uiso calc R 1 . .
N N2 0.1275(6) 0.26193(18) 0.1697(8) 0.0414(18) Uani d . 1 . .
N N3 0.6642(6) 0.30098(17) 0.1957(7) 0.0415(18) Uani d . 1 . .
H H3 0.7454 0.3084 0.2272 0.050 Uiso calc R 1 . .
N N4 0.6303(6) 0.25836(18) 0.1760(7) 0.0375(17) Uani d . 1 . .
O O1 -0.0567(5) 0.32437(15) 0.1524(7) 0.0512(16) Uani d . 1 . .
O O2 0.4486(5) 0.32125(15) 0.1277(6) 0.0465(15) Uani d . 1 . .
C C1 0.0627(8) 0.3340(2) 0.1678(9) 0.037(2) Uani d . 1 . .
C C2 0.1063(8) 0.3795(2) 0.1712(9) 0.036(2) Uani d . 1 . .
C C3 0.2317(9) 0.3936(3) 0.2308(11) 0.056(3) Uani d . 1 . .
H H3A 0.2965 0.3740 0.2693 0.067 Uiso calc R 1 . .
C C4 0.2627(9) 0.4362(3) 0.2342(13) 0.077(3) Uani d . 1 . .
H H4 0.3476 0.4454 0.2750 0.092 Uiso calc R 1 . .
C C5 0.1660(12) 0.4652(3) 0.1765(13) 0.084(4) Uani d . 1 . .
H H5 0.1857 0.4941 0.1776 0.100 Uiso calc R 1 . .
C C6 0.0444(10) 0.4515(3) 0.1191(11) 0.066(3) Uani d . 1 . .
H H6 -0.0198 0.4711 0.0792 0.079 Uiso calc R 1 . .
C C7 0.0123(8) 0.4089(2) 0.1179(10) 0.052(2) Uani d . 1 . .
H H7 -0.0741 0.4002 0.0806 0.063 Uiso calc R 1 . .
C C8 0.3318(7) 0.2479(2) 0.3464(9) 0.039(2) Uani d . 1 . .
H H8A 0.4062 0.2526 0.2873 0.058 Uiso calc R 1 . .
H H8B 0.3543 0.2257 0.4196 0.058 Uiso calc R 1 . .
H H8C 0.3132 0.2736 0.3996 0.058 Uiso calc R 1 . .
C C9 0.2105(7) 0.2354(2) 0.2421(9) 0.032(2) Uani d . 1 . .
C C10 0.1756(7) 0.1897(2) 0.2133(9) 0.034(2) Uani d . 1 . .
C C11 0.2275(8) 0.1584(2) 0.3126(9) 0.041(2) Uani d . 1 . .
H H11 0.2867 0.1656 0.3979 0.049 Uiso calc R 1 . .
C C12 0.1921(8) 0.1161(2) 0.2866(10) 0.045(2) Uani d . 1 . .
H H12 0.2287 0.0953 0.3537 0.053 Uiso calc R 1 . .
C C13 0.1045(8) 0.1051(2) 0.1637(10) 0.036(2) Uani d . 1 . .
C C14 0.0528(8) 0.1356(2) 0.0611(10) 0.046(2) Uani d . 1 . .
H H14 -0.0047 0.1281 -0.0253 0.055 Uiso calc R 1 . .
C C15 0.0875(7) 0.1777(2) 0.0884(9) 0.036(2) Uani d . 1 . .
H H15 0.0505 0.1984 0.0210 0.044 Uiso calc R 1 . .
C C16 0.5674(8) 0.3303(2) 0.1644(9) 0.0331(19) Uani d . 1 . .
C C17 0.6123(7) 0.3751(2) 0.1748(10) 0.037(2) Uani d . 1 . .
C C18 0.5576(8) 0.4041(2) 0.0657(10) 0.051(2) Uani d . 1 . .
H H18 0.4952 0.3948 -0.0137 0.061 Uiso calc R 1 . .
C C19 0.5939(10) 0.4464(3) 0.0728(13) 0.074(3) Uani d . 1 . .
H H19 0.5593 0.4653 -0.0029 0.089 Uiso calc R 1 . .
C C20 0.6835(10) 0.4602(3) 0.1961(14) 0.073(3) Uani d . 1 . .
H H20 0.7081 0.4887 0.2034 0.088 Uiso calc R 1 . .
C C21 0.7347(10) 0.4324(3) 0.3050(13) 0.071(3) Uani d . 1 . .
H H21 0.7933 0.4420 0.3874 0.085 Uiso calc R 1 . .
C C22 0.7009(8) 0.3897(3) 0.2950(11) 0.056(3) Uani d . 1 . .
H H22 0.7380 0.3709 0.3695 0.068 Uiso calc R 1 . .
C C23 0.8370(8) 0.2420(2) 0.3406(11) 0.052(2) Uani d . 1 . .
H H23A 0.9101 0.2458 0.2791 0.077 Uiso calc R 1 . .
H H23B 0.8582 0.2194 0.4125 0.077 Uiso calc R 1 . .
H H23C 0.8231 0.2678 0.3953 0.077 Uiso calc R 1 . .
C C24 0.7126(7) 0.2313(2) 0.2401(9) 0.034(2) Uani d . 1 . .
C C25 0.6731(8) 0.1857(2) 0.2140(9) 0.036(2) Uani d . 1 . .
C C26 0.7538(8) 0.1525(2) 0.2651(11) 0.057(3) Uani d . 1 . .
H H26 0.8374 0.1581 0.3188 0.068 Uiso calc R 1 . .
C C27 0.7146(10) 0.1107(3) 0.2391(12) 0.065(3) Uani d . 1 . .
H H27 0.7719 0.0886 0.2734 0.078 Uiso calc R 1 . .
C C28 0.5913(10) 0.1022(3) 0.1627(11) 0.058(3) Uani d . 1 . .
C C29 0.5083(9) 0.1343(3) 0.1057(10) 0.057(3) Uani d . 1 . .
H H29 0.4250 0.1285 0.0518 0.069 Uiso calc R 1 . .
C C30 0.5519(8) 0.1757(3) 0.1305(10) 0.057(3) Uani d . 1 . .
H H30 0.4973 0.1977 0.0892 0.069 Uiso calc R 1 . .

loop_
_atom_site_aniso_label
_atom_site_aniso_U_11
_atom_site_aniso_U_22
_atom_site_aniso_U_33
_atom_site_aniso_U_12
_atom_site_aniso_U_13
_atom_site_aniso_U_23
Br1 0.0932(8) 0.0335(5) 0.0912(9) -0.0095(5) -0.0117(6) -0.0017(5)
Br2 0.1330(11) 0.0416(6) 0.1011(11) -0.0177(6) 0.0043(8) -0.0026(6)
N1 0.032(4) 0.021(3) 0.058(5) -0.003(3) 0.001(3) -0.001(3)
N2 0.033(4) 0.028(3) 0.063(6) -0.002(3) 0.005(4) 0.004(3)
N3 0.032(4) 0.027(3) 0.064(6) 0.000(3) -0.002(4) 0.001(3)
N4 0.035(4) 0.037(4) 0.041(5) -0.003(3) 0.005(4) 0.001(3)
O1 0.034(3) 0.038(3) 0.083(5) -0.005(3) 0.008(3) -0.003(3)
O2 0.028(3) 0.038(3) 0.072(5) -0.004(2) 0.000(3) -0.004(3)
C1 0.031(5) 0.035(4) 0.045(6) -0.001(4) 0.006(4) 0.000(4)
C2 0.036(5) 0.034(4) 0.040(6) 0.000(4) 0.008(4) 0.000(4)
C3 0.045(6) 0.046(5) 0.075(8) 0.003(4) 0.000(5) -0.018(5)
C4 0.045(6) 0.048(6) 0.137(11) -0.015(5) 0.006(6) -0.030(6)
C5 0.096(9) 0.037(6) 0.123(11) -0.003(6) 0.036(8) 0.001(6)
C6 0.067(7) 0.033(5) 0.099(9) 0.001(5) 0.019(6) 0.008(5)
C7 0.050(5) 0.036(5) 0.072(7) 0.005(4) 0.006(5) 0.010(4)
C8 0.043(5) 0.033(4) 0.039(6) -0.006(4) -0.003(4) 0.003(4)
C9 0.034(5) 0.029(4) 0.035(6) 0.001(3) 0.005(4) 0.008(4)
C10 0.033(5) 0.032(4) 0.036(6) 0.002(3) 0.005(4) 0.005(4)
C11 0.045(5) 0.039(4) 0.037(6) -0.003(4) -0.004(4) -0.004(4)
C12 0.054(6) 0.034(4) 0.044(6) -0.005(4) -0.004(5) 0.014(4)
C13 0.045(5) 0.021(4) 0.044(6) -0.002(3) 0.008(4) 0.002(4)
C14 0.051(6) 0.039(5) 0.044(6) -0.011(4) -0.003(4) -0.003(4)
C15 0.041(5) 0.036(4) 0.032(6) 0.001(4) 0.003(4) 0.009(4)
C16 0.035(5) 0.032(4) 0.033(6) -0.002(4) 0.008(4) -0.009(4)
C17 0.033(5) 0.038(4) 0.042(6) 0.003(4) 0.015(4) -0.010(4)
C18 0.052(6) 0.040(5) 0.059(7) -0.003(4) -0.001(5) 0.005(4)
C19 0.085(8) 0.031(5) 0.108(10) -0.006(5) 0.018(7) 0.001(5)
C20 0.075(8) 0.035(5) 0.114(11) -0.010(5) 0.031(7) -0.024(6)
C21 0.064(7) 0.055(6) 0.094(9) -0.016(5) 0.012(6) -0.036(6)
C22 0.043(6) 0.058(6) 0.068(7) 0.002(4) 0.004(5) -0.015(5)
C23 0.035(5) 0.048(5) 0.070(7) 0.000(4) -0.002(5) 0.000(5)
C24 0.024(5) 0.043(5) 0.036(6) 0.005(4) 0.015(4) -0.002(4)
C25 0.035(5) 0.033(4) 0.042(6) 0.007(4) 0.010(4) 0.007(4)
C26 0.046(6) 0.042(5) 0.081(8) 0.005(4) 0.001(5) 0.009(5)
C27 0.070(7) 0.035(5) 0.090(9) 0.013(5) 0.007(6) 0.005(5)
C28 0.064(7) 0.042(5) 0.070(8) -0.001(5) 0.008(6) -0.005(5)
C29 0.054(6) 0.051(5) 0.065(7) -0.006(5) -0.003(5) -0.013(5)
C30 0.050(6) 0.049(5) 0.071(8) 0.003(4) -0.004(5) -0.004(5)

loop_
_atom_type_symbol
_atom_type_description
_atom_type_scat_dispersion_real
_atom_type_scat_dispersion_imag
_atom_type_scat_source
C C 0.0033 0.0016 'International Tables Vol C Tables 4.2.6.8 and 6.1.1.4'
H H 0.0000 0.0000 'International Tables Vol C Tables 4.2.6.8 and 6.1.1.4'
O O 0.0106 0.0060 'International Tables Vol C Tables 4.2.6.8 and 6.1.1.4'
N N 0.0061 0.0033 'International Tables Vol C Tables 4.2.6.8 and 6.1.1.4'
Br Br -0.2901 2.4595 'International Tables Vol C Tables 4.2.6.8 and 6.1.1.4'

loop_
_geom_angle_atom_site_label_1
_geom_angle_atom_site_label_2
_geom_angle_atom_site_label_3
_geom_angle_site_symmetry_1
_geom_angle_site_symmetry_3
_geom_angle
_geom_angle_publ_flag
C1 N1 N2 . . 118.4(6) ?
C1 N1 H1 . . 120.8 ?
N2 N1 H1 . . 120.8 ?
C9 N2 N1 . . 115.7(6) ?
C16 N3 N4 . . 118.5(6) ?
C16 N3 H3 . . 120.7 ?
N4 N3 H3 . . 120.7 ?
C24 N4 N3 . . 117.1(6) ?
O1 C1 N1 . . 122.6(7) ?
O1 C1 C2 . . 121.2(7) ?
N1 C1 C2 . . 116.2(7) ?
C7 C2 C3 . . 118.3(7) ?
C7 C2 C1 . . 117.0(7) ?
C3 C2 C1 . . 124.6(7) ?
C4 C3 C2 . . 121.0(8) ?
C4 C3 H3A . . 119.5 ?
C2 C3 H3A . . 119.5 ?
C3 C4 C5 . . 119.2(9) ?
C3 C4 H4 . . 120.4 ?
C5 C4 H4 . . 120.4 ?
C6 C5 C4 . . 119.7(9) ?
C6 C5 H5 . . 120.1 ?
C4 C5 H5 . . 120.1 ?
C5 C6 C7 . . 121.2(9) ?
C5 C6 H6 . . 119.4 ?
C7 C6 H6 . . 119.4 ?
C2 C7 C6 . . 120.5(8) ?
C2 C7 H7 . . 119.8 ?
C6 C7 H7 . . 119.8 ?
C9 C8 H8A . . 109.5 ?
C9 C8 H8B . . 109.5 ?
H8A C8 H8B . . 109.5 ?
C9 C8 H8C . . 109.5 ?
H8A C8 H8C . . 109.5 ?
H8B C8 H8C . . 109.5 ?
N2 C9 C8 . . 124.5(6) ?
N2 C9 C10 . . 114.4(7) ?
C8 C9 C10 . . 121.1(6) ?
C11 C10 C15 . . 117.8(7) ?
C11 C10 C9 . . 121.2(7) ?
C15 C10 C9 . . 121.0(7) ?
C10 C11 C12 . . 120.7(8) ?
C10 C11 H11 . . 119.7 ?
C12 C11 H11 . . 119.7 ?
C13 C12 C11 . . 120.5(7) ?
C13 C12 H12 . . 119.8 ?
C11 C12 H12 . . 119.8 ?
C12 C13 C14 . . 120.2(7) ?
C12 C13 Br1 . . 120.5(6) ?
C14 C13 Br1 . . 119.3(6) ?
C13 C14 C15 . . 119.1(8) ?
C13 C14 H14 . . 120.5 ?
C15 C14 H14 . . 120.5 ?
C14 C15 C10 . . 121.8(7) ?
C14 C15 H15 . . 119.1 ?
C10 C15 H15 . . 119.1 ?
O2 C16 N3 . . 123.3(6) ?
O2 C16 C17 . . 120.9(7) ?
N3 C16 C17 . . 115.8(7) ?
C22 C17 C18 . . 118.6(7) ?
C22 C17 C16 . . 122.0(8) ?
C18 C17 C16 . . 119.3(8) ?
C19 C18 C17 . . 121.4(9) ?
C19 C18 H18 . . 119.3 ?
C17 C18 H18 . . 119.3 ?
C18 C19 C20 . . 118.6(9) ?
C18 C19 H19 . . 120.7 ?
C20 C19 H19 . . 120.7 ?
C21 C20 C19 . . 120.4(9) ?
C21 C20 H20 . . 119.8 ?
C19 C20 H20 . . 119.8 ?
C20 C21 C22 . . 120.7(10) ?
C20 C21 H21 . . 119.6 ?
C22 C21 H21 . . 119.6 ?
C17 C22 C21 . . 120.3(9) ?
C17 C22 H22 . . 119.9 ?
C21 C22 H22 . . 119.9 ?
C24 C23 H23A . . 109.5 ?
C24 C23 H23B . . 109.5 ?
H23A C23 H23B . . 109.5 ?
C24 C23 H23C . . 109.5 ?
H23A C23 H23C . . 109.5 ?
H23B C23 H23C . . 109.5 ?
N4 C24 C23 . . 124.7(7) ?
N4 C24 C25 . . 115.3(7) ?
C23 C24 C25 . . 119.9(7) ?
C26 C25 C30 . . 116.8(7) ?
C26 C25 C24 . . 123.2(8) ?
C30 C25 C24 . . 120.0(7) ?
C25 C26 C27 . . 121.9(9) ?
C25 C26 H26 . . 119.0 ?
C27 C26 H26 . . 119.0 ?
C28 C27 C26 . . 119.4(8) ?
C28 C27 H27 . . 120.3 ?
C26 C27 H27 . . 120.3 ?
C27 C28 C29 . . 121.0(8) ?
C27 C28 Br2 . . 120.3(7) ?
C29 C28 Br2 . . 118.7(7) ?
C28 C29 C30 . . 118.2(8) ?
C28 C29 H29 . . 120.9 ?
C30 C29 H29 . . 120.9 ?
C25 C30 C29 . . 122.7(8) ?
C25 C30 H30 . . 118.7 ?
C29 C30 H30 . . 118.7 ?

loop_
_geom_bond_atom_site_label_1
_geom_bond_atom_site_label_2
_geom_bond_site_symmetry_2
_geom_bond_distance
_geom_bond_publ_flag
Br1 C13 . 1.891(7) ?
Br2 C28 . 1.895(8) ?
N1 C1 . 1.353(9) ?
N1 N2 . 1.395(7) ?
N1 H1 . 0.8600 ?
N2 C9 . 1.293(9) ?
N3 C16 . 1.343(8) ?
N3 N4 . 1.390(7) ?
N3 H3 . 0.8600 ?
N4 C24 . 1.272(9) ?
O1 C1 . 1.223(8) ?
O2 C16 . 1.228(8) ?
C1 C2 . 1.496(9) ?
C2 C7 . 1.366(10) ?
C2 C3 . 1.376(10) ?
C3 C4 . 1.378(10) ?
C3 H3A . 0.9300 ?
C4 C5 . 1.384(13) ?
C4 H4 . 0.9300 ?
C5 C6 . 1.334(12) ?
C5 H5 . 0.9300 ?
C6 C7 . 1.380(10) ?
C6 H6 . 0.9300 ?
C7 H7 . 0.9300 ?
C8 C9 . 1.490(10) ?
C8 H8A . 0.9600 ?
C8 H8B . 0.9600 ?
C8 H8C . 0.9600 ?
C9 C10 . 1.496(9) ?
C10 C11 . 1.380(9) ?
C10 C15 . 1.382(10) ?
C11 C12 . 1.388(9) ?
C11 H11 . 0.9300 ?
C12 C13 . 1.358(10) ?
C12 H12 . 0.9300 ?
C13 C14 . 1.379(10) ?
C14 C15 . 1.382(9) ?
C14 H14 . 0.9300 ?
C15 H15 . 0.9300 ?
C16 C17 . 1.481(9) ?
C17 C22 . 1.380(11) ?
C17 C18 . 1.390(10) ?
C18 C19 . 1.380(10) ?
C18 H18 . 0.9300 ?
C19 C20 . 1.396(13) ?
C19 H19 . 0.9300 ?
C20 C21 . 1.356(13) ?
C20 H20 . 0.9300 ?
C21 C22 . 1.385(11) ?
C21 H21 . 0.9300 ?
C22 H22 . 0.9300 ?
C23 C24 . 1.482(10) ?
C23 H23A . 0.9600 ?
C23 H23B . 0.9600 ?
C23 H23C . 0.9600 ?
C24 C25 . 1.498(10) ?
C25 C26 . 1.367(10) ?
C25 C30 . 1.382(10) ?
C26 C27 . 1.385(11) ?
C26 H26 . 0.9300 ?
C27 C28 . 1.363(12) ?
C27 H27 . 0.9300 ?
C28 C29 . 1.368(11) ?
C29 C30 . 1.385(10) ?
C29 H29 . 0.9300 ?
C30 H30 . 0.9300 ?

loop_
_geom_hbond_atom_site_label_D
_geom_hbond_atom_site_label_H
_geom_hbond_atom_site_label_A
_geom_hbond_site_symmetry_A
_geom_hbond_distance_DH
_geom_hbond_distance_HA
_geom_hbond_distance_DA
_geom_hbond_angle_DHA
N3 H3 O1 1_655 0.86 2.20 2.943(8) 144.1
N1 H1 O2 . 0.86 2.23 3.000(8) 148.5
